data_7034487
loop_
_publ_author_name
'Su, Feng'
'Lu, Liping'
'Feng, Sisi'
'Zhu, Miaoli'
'Gao, Zengqiang'
'Dong, Yuhui'

_publ_section_title
;
 Synthesis, structures and magnetic properties in 3d-electron-rich
 isostructural complexes based on chains with sole syn-anti carboxylate
 bridges.
;
_journal_issue 16
_journal_name_full 'Dalton transactions (Cambridge, England : 2003)'
_journal_page_first 7213
_journal_page_last 7222
_journal_paper_doi 10.1039/c5dt00412h
_journal_volume 44
_journal_year 2015
_chemical_formula_moiety 'C16 H8 Cu O8'
_chemical_formula_sum 'C16 H8 Cu O8'
_chemical_formula_weight 391.76
_chemical_name_common 'compound 3'
_chemical_name_systematic
; 
 ? 
;
_space_group_IT_number 60
_symmetry_cell_setting orthorhombic
_symmetry_space_group_name_Hall '-P 2n 2ab'
_symmetry_space_group_name_H-M 'P b c n'
_atom_sites_solution_hydrogens geom
_atom_sites_solution_primary direct
_atom_sites_solution_secondary difmap
_audit_block_doi 10.5517/cc13ndy3
_audit_creation_method SHELXL-97
_audit_update_record
;
2014-11-04 deposited with the CCDC.
2015-03-04 downloaded from the CCDC.
;
_cell_angle_alpha 90.00
_cell_angle_beta 90.00
_cell_angle_gamma 90.00
_cell_formula_units_Z 4
_cell_length_a 16.160(3)
_cell_length_b 9.4550(19)
_cell_length_c 8.9840(18)
_cell_measurement_reflns_used 25049
_cell_measurement_temperature 173(2)
_cell_volume 1372.7(5)
_computing_cell_refinement 'HKL 2000'
_computing_data_collection mar555
_computing_data_reduction 'HKL 2000'
_computing_molecular_graphics 'Bruker SHELXTL'
_computing_publication_material 'Bruker SHELXTL'
_computing_structure_refinement 'SHELXL-97 (Sheldrick, 2008)'
_computing_structure_solution 'SHELXS-97 (Sheldrick, 2008)'
_diffrn_ambient_temperature 173(2)
_diffrn_measured_fraction_theta_full 0.970
_diffrn_measured_fraction_theta_max 0.970
_diffrn_measurement_device_type mar555
_diffrn_measurement_method 'oscillation mode'
_diffrn_radiation_monochromator 'double crystal monochromator'
_diffrn_radiation_source 'synchrotron, 3W1A at BSRF'
_diffrn_radiation_type synchrotron
_diffrn_radiation_wavelength 0.72000
_diffrn_reflns_av_R_equivalents 0.0318
_diffrn_reflns_av_sigmaI/netI 0.0295
_diffrn_reflns_limit_h_max 23
_diffrn_reflns_limit_h_min -23
_diffrn_reflns_limit_k_max 13
_diffrn_reflns_limit_k_min -13
_diffrn_reflns_limit_l_max 12
_diffrn_reflns_limit_l_min 0
_diffrn_reflns_number 6733
_diffrn_reflns_theta_full 31.13
_diffrn_reflns_theta_max 31.13
_diffrn_reflns_theta_min 2.53
_exptl_absorpt_coefficient_mu 1.640
_exptl_absorpt_correction_T_max 0.8532
_exptl_absorpt_correction_T_min 0.8532
_exptl_absorpt_correction_type multi-scan
_exptl_absorpt_process_details sadabs
_exptl_crystal_colour blue
_exptl_crystal_density_diffrn 1.896
_exptl_crystal_density_method 'not measured'
_exptl_crystal_description block
_exptl_crystal_F_000 788
_exptl_crystal_size_max 0.10
_exptl_crystal_size_mid 0.10
_exptl_crystal_size_min 0.10
_refine_diff_density_max 0.572
_refine_diff_density_min -1.211
_refine_diff_density_rms 0.126
_refine_ls_extinction_method none
_refine_ls_goodness_of_fit_ref 1.104
_refine_ls_hydrogen_treatment mixed
_refine_ls_matrix_type full
_refine_ls_number_parameters 115
_refine_ls_number_reflns 2068
_refine_ls_number_restraints 12
_refine_ls_restrained_S_all 1.111
_refine_ls_R_factor_all 0.0424
_refine_ls_R_factor_gt 0.0362
_refine_ls_shift/su_max 0.000
_refine_ls_shift/su_mean 0.000
_refine_ls_structure_factor_coef Fsqd
_refine_ls_weighting_details 'calc w=1/[\s^2^(Fo^2^)+(0.0681P)^2^+0.4602P] where P=(Fo^2^+2Fc^2^)/3'
_refine_ls_weighting_scheme calc
_refine_ls_wR_factor_gt 0.1014
_refine_ls_wR_factor_ref 0.1054
_reflns_number_gt 1768
_reflns_number_total 2068
_reflns_threshold_expression >2sigma(I)
_cod_data_source_file c5dt00412h2.cif
_cod_data_source_block 3
_cod_depositor_comments 'Adding full bibliography for 7034485--7034488.cif.'
_cod_original_sg_symbol_H-M Pbcn
_cod_database_code 7034487

loop_
_symmetry_equiv_pos_as_xyz
'x, y, z'
'-x+1/2, -y+1/2, z+1/2'
'-x, y, -z+1/2'
'x+1/2, -y+1/2, -z'
'-x, -y, -z'
'x-1/2, y-1/2, -z-1/2'
'x, -y, z-1/2'
'-x-1/2, y-1/2, z'

loop_
_atom_site_label
_atom_site_type_symbol
_atom_site_fract_x
_atom_site_fract_y
_atom_site_fract_z
_atom_site_U_iso_or_equiv
_atom_site_adp_type
_atom_site_occupancy
_atom_site_symmetry_multiplicity
_atom_site_calc_flag
_atom_site_refinement_flags
Cu1 Cu 0.5000 0.03507(3) -0.2500 0.00349(12) Uani 1 2 d SU
O1 O 0.46425(8) 0.18424(13) -0.11100(13) 0.0064(2) Uani 1 1 d .
O2 O 0.52690(7) 0.10810(12) 0.09648(13) 0.0041(2) Uani 1 1 d .
O3 O 0.17842(8) 0.34056(14) -0.00802(14) 0.0110(3) Uani 1 1 d U
H3A H 0.1305 0.3640 -0.0344 0.016 Uiso 1 1 calc R
O4 O 0.14767(8) 0.47055(13) 0.19437(17) 0.0098(3) Uani 1 1 d .
C1 C 0.47363(9) 0.18431(16) 0.02751(18) 0.0040(3) Uani 1 1 d .
C2 C 0.42090(10) 0.28387(17) 0.11587(18) 0.0042(3) Uani 1 1 d .
C3 C 0.33729(10) 0.29586(17) 0.0790(2) 0.0058(3) Uani 1 1 d .
H3 H 0.3152 0.2419 -0.0009 0.007 Uiso 1 1 calc R
C4 C 0.28618(9) 0.38716(17) 0.15927(19) 0.0055(3) Uani 1 1 d .
C5 C 0.31899(12) 0.46867(18) 0.2742(2) 0.0088(3) Uani 1 1 d .
H5 H 0.2843 0.5311 0.3286 0.011 Uiso 1 1 calc R
C6 C 0.40289(10) 0.45842(17) 0.3091(2) 0.0082(3) Uani 1 1 d .
H6 H 0.4252 0.5154 0.3864 0.010 Uiso 1 1 calc R
C7 C 0.45463(10) 0.36543(18) 0.23192(18) 0.0046(3) Uani 1 1 d .
C8 C 0.19690(10) 0.40360(17) 0.11906(19) 0.0061(3) Uani 1 1 d .

loop_
_atom_site_aniso_label
_atom_site_aniso_U_11
_atom_site_aniso_U_22
_atom_site_aniso_U_33
_atom_site_aniso_U_23
_atom_site_aniso_U_13
_atom_site_aniso_U_12
Cu1 0.00425(17) 0.00475(16) 0.00146(19) 0.000 0.00099(8) 0.000
O1 0.0090(5) 0.0069(5) 0.0033(6) -0.0015(4) 0.0005(4) 0.0029(4)
O2 0.0023(5) 0.0061(5) 0.0038(6) 0.0026(4) 0.0005(4) 0.0007(4)
O3 0.0044(5) 0.0185(6) 0.0100(6) -0.0043(5) -0.0037(4) 0.0025(4)
O4 0.0040(5) 0.0127(6) 0.0126(7) -0.0019(5) 0.0012(5) 0.0020(4)
C1 0.0021(6) 0.0054(6) 0.0044(7) 0.0003(5) -0.0004(5) -0.0010(5)
C2 0.0036(6) 0.0057(6) 0.0033(8) 0.0007(5) -0.0001(5) 0.0006(5)
C3 0.0036(6) 0.0082(7) 0.0057(8) 0.0005(6) -0.0004(5) 0.0003(5)
C4 0.0022(6) 0.0075(7) 0.0068(8) 0.0014(6) -0.0004(5) 0.0017(5)
C5 0.0049(7) 0.0131(8) 0.0084(8) -0.0045(6) 0.0005(6) 0.0027(5)
C6 0.0057(7) 0.0118(8) 0.0070(9) -0.0052(6) -0.0023(6) 0.0008(5)
C7 0.0026(6) 0.0077(7) 0.0036(7) 0.0009(5) -0.0008(5) -0.0005(5)
C8 0.0034(6) 0.0077(7) 0.0073(8) 0.0012(6) -0.0004(5) 0.0006(5)

loop_
_atom_type_symbol
_atom_type_description
_atom_type_scat_dispersion_real
_atom_type_scat_dispersion_imag
_atom_type_scat_source
C C 0.0033 0.0016 'International Tables Vol C Tables 4.2.6.8 and 6.1.1.4'
H H 0.0000 0.0000 'International Tables Vol C Tables 4.2.6.8 and 6.1.1.4'
O O 0.0106 0.0060 'International Tables Vol C Tables 4.2.6.8 and 6.1.1.4'
Cu Cu 0.3201 1.2651 'International Tables Vol C Tables 4.2.6.8 and 6.1.1.4'

loop_
_geom_angle_atom_site_label_1
_geom_angle_atom_site_label_2
_geom_angle_atom_site_label_3
_geom_angle
_geom_angle_site_symmetry_1
_geom_angle_site_symmetry_3
O1 Cu1 O1 88.59(7) . 3_654
O1 Cu1 O2 174.16(5) . 7
O1 Cu1 O2 89.06(5) 3_654 7
O1 Cu1 O2 89.06(5) . 5_655
O1 Cu1 O2 174.16(5) 3_654 5_655
O2 Cu1 O2 93.78(7) 7 5_655
O1 Cu1 O4 99.94(5) . 4
O1 Cu1 O4 81.87(5) 3_654 4
O2 Cu1 O4 85.01(5) 7 4
O2 Cu1 O4 93.27(5) 5_655 4
O1 Cu1 O4 81.87(5) . 2_554
O1 Cu1 O4 99.94(5) 3_654 2_554
O2 Cu1 O4 93.27(5) 7 2_554
O2 Cu1 O4 85.01(5) 5_655 2_554
O4 Cu1 O4 177.50(6) 4 2_554
C1 O1 Cu1 126.45(11) . .
C1 O2 Cu1 124.97(10) . 5_655
C8 O3 H3A 109.5 . .
C8 O4 Cu1 137.71(12) . 2
O1 C1 O2 124.09(15) . .
O1 C1 C2 117.24(14) . .
O2 C1 C2 118.63(14) . .
C3 C2 C7 120.44(15) . .
C3 C2 C1 118.42(14) . .
C7 C2 C1 121.13(14) . .
C4 C3 C2 120.02(16) . .
C4 C3 H3 120.0 . .
C2 C3 H3 120.0 . .
C5 C4 C3 120.00(15) . .
C5 C4 C8 119.25(15) . .
C3 C4 C8 120.69(15) . .
C4 C5 C6 119.87(16) . .
C4 C5 H5 120.1 . .
C6 C5 H5 120.1 . .
C5 C6 C7 120.91(16) . .
C5 C6 H6 119.5 . .
C7 C6 H6 119.5 . .
C6 C7 C2 118.73(15) . .
C6 C7 C7 118.48(15) . 3_655
C2 C7 C7 122.59(15) . 3_655
O4 C8 O3 124.39(15) . .
O4 C8 C4 123.27(16) . .
O3 C8 C4 112.32(14) . .

loop_
_geom_bond_atom_site_label_1
_geom_bond_atom_site_label_2
_geom_bond_distance
_geom_bond_site_symmetry_2
Cu1 O1 1.9704(12) .
Cu1 O1 1.9704(12) 3_654
Cu1 O2 1.9808(12) 7
Cu1 O2 1.9808(12) 5_655
Cu1 O4 2.4386(14) 4
Cu1 O4 2.4386(14) 2_554
O1 C1 1.254(2) .
O2 C1 1.2823(19) .
O2 Cu1 1.9808(12) 5_655
O3 C8 1.322(2) .
O3 H3A 0.8400 .
O4 C8 1.221(2) .
O4 Cu1 2.4386(14) 2
C1 C2 1.497(2) .
C2 C3 1.396(2) .
C2 C7 1.407(2) .
C3 C4 1.396(2) .
C3 H3 0.9500 .
C4 C5 1.393(2) .
C4 C8 1.495(2) .
C5 C6 1.395(2) .
C5 H5 0.9500 .
C6 C7 1.397(2) .
C6 H6 0.9500 .
C7 C7 1.502(3) 3_655

loop_
_geom_hbond_atom_site_label_D
_geom_hbond_atom_site_label_H
_geom_hbond_atom_site_label_A
_geom_hbond_distance_DH
_geom_hbond_distance_HA
_geom_hbond_distance_DA
_geom_hbond_angle_DHA
_geom_hbond_site_symmetry_A
O3 H3A O2 0.84 1.78 2.6196(17) 173.1 4_455

loop_
_geom_torsion_atom_site_label_1
_geom_torsion_atom_site_label_2
_geom_torsion_atom_site_label_3
_geom_torsion_atom_site_label_4
_geom_torsion
_geom_torsion_site_symmetry_1
_geom_torsion_site_symmetry_4
O1 Cu1 O1 C1 -139.12(16) 3_654 .
O2 Cu1 O1 C1 154.6(4) 7 .
O2 Cu1 O1 C1 35.54(14) 5_655 .
O4 Cu1 O1 C1 -57.62(14) 4 .
O4 Cu1 O1 C1 120.63(14) 2_554 .
Cu1 O1 C1 O2 20.0(2) . .
Cu1 O1 C1 C2 -162.17(11) . .
Cu1 O2 C1 O1 -120.36(15) 5_655 .
Cu1 O2 C1 C2 61.88(18) 5_655 .
O1 C1 C2 C3 43.1(2) . .
O2 C1 C2 C3 -138.96(16) . .
O1 C1 C2 C7 -135.87(16) . .
O2 C1 C2 C7 42.0(2) . .
C7 C2 C3 C4 -1.3(2) . .
C1 C2 C3 C4 179.73(15) . .
C2 C3 C4 C5 1.4(3) . .
C2 C3 C4 C8 178.66(15) . .
C3 C4 C5 C6 -0.2(3) . .
C8 C4 C5 C6 -177.53(17) . .
C4 C5 C6 C7 -1.1(3) . .
C5 C6 C7 C2 1.2(3) . .
C5 C6 C7 C7 176.31(17) . 3_655
C3 C2 C7 C6 -0.1(2) . .
C1 C2 C7 C6 178.92(15) . .
C3 C2 C7 C7 -174.91(15) . 3_655
C1 C2 C7 C7 4.1(2) . 3_655
Cu1 O4 C8 O3 31.8(3) 2 .
Cu1 O4 C8 C4 -149.85(14) 2 .
C5 C4 C8 O4 -10.4(3) . .
C3 C4 C8 O4 172.31(16) . .
C5 C4 C8 O3 168.09(15) . .
C3 C4 C8 O3 -9.2(2) . .
